data_7017510
loop_
_publ_author_name
'Meng, Zhao-Sha'
'Guo, Fu-Sheng'
'Liu, Jun-Liang'
'Leng, Ji-Dong'
'Tong, Ming-Liang'

_publ_section_title
;
 Heterometallic cubane-like {M(2)Ln(2)} (M = Ni, Zn; Ln =, Gd, Dy) and
 {Ni(2)Y(2)} aggregates. Synthesis, structures and magnetic properties.
;
_journal_issue 8
_journal_name_full 'Dalton transactions (Cambridge, England : 2003)'
_journal_page_first 2320
_journal_page_last 2329
_journal_paper_doi 10.1039/c1dt10869g
_journal_volume 41
_journal_year 2012
_chemical_formula_sum 'C40 H58 Cl Dy2 N6 Ni2 O24.5'
_chemical_formula_weight 1492.79
_chemical_name_systematic
;
?
;
_space_group_IT_number 14
_symmetry_cell_setting monoclinic
_symmetry_space_group_name_Hall '-P 2yn'
_symmetry_space_group_name_H-M 'P 1 21/n 1'
_atom_sites_solution_hydrogens geom
_atom_sites_solution_primary direct
_atom_sites_solution_secondary difmap
_audit_creation_method SHELXL-97
_cell_angle_alpha 90.00
_cell_angle_beta 99.5860(10)
_cell_angle_gamma 90.00
_cell_formula_units_Z 4
_cell_length_a 14.3535(7)
_cell_length_b 22.2211(11)
_cell_length_c 17.3358(9)
_cell_measurement_reflns_used 21907
_cell_measurement_temperature 150(2)
_cell_measurement_theta_max 55.05
_cell_measurement_theta_min 6.01
_cell_volume 5452.1(5)
_computing_cell_refinement 'PROCESS-AUTO (Rigaku Corporation, 1998)'
_computing_data_collection 'PROCESS-AUTO (Rigaku Corporation, 1998)'
_computing_data_reduction 'PROCESS-AUTO (Rigaku Corporation, 1998)'
_computing_molecular_graphics 'Bruker SHELXTL'
_computing_publication_material 'Bruker SHELXTL'
_computing_structure_refinement 'SHELXL-97 (Sheldrick, 1997)'
_computing_structure_solution 'SHELXS-97 (Sheldrick, 1990)'
_diffrn_ambient_temperature 150(2)
_diffrn_measured_fraction_theta_full 0.989
_diffrn_measured_fraction_theta_max 0.989
_diffrn_measurement_device_type 'Rigaku R-AXIS SPIDER Image Plate diffractometer'
_diffrn_measurement_method '\w scan'
_diffrn_radiation_monochromator graphite
_diffrn_radiation_source 'fine-focus sealed tube'
_diffrn_radiation_type MoK\a
_diffrn_radiation_wavelength 0.71073
_diffrn_reflns_av_R_equivalents 0.0489
_diffrn_reflns_av_sigmaI/netI 0.0516
_diffrn_reflns_limit_h_max 16
_diffrn_reflns_limit_h_min -18
_diffrn_reflns_limit_k_max 28
_diffrn_reflns_limit_k_min -27
_diffrn_reflns_limit_l_max 22
_diffrn_reflns_limit_l_min -22
_diffrn_reflns_number 37420
_diffrn_reflns_theta_full 27.00
_diffrn_reflns_theta_max 27.00
_diffrn_reflns_theta_min 3.01
_exptl_absorpt_coefficient_mu 3.524
_exptl_absorpt_correction_T_max 0.7515
_exptl_absorpt_correction_T_min 0.3185
_exptl_absorpt_correction_type multi-scan
_exptl_crystal_density_diffrn 1.819
_exptl_crystal_density_method 'not measured'
_exptl_crystal_F_000 2964
_exptl_crystal_size_max 0.42
_exptl_crystal_size_mid 0.16
_exptl_crystal_size_min 0.09
_refine_diff_density_max 1.246
_refine_diff_density_min -1.555
_refine_diff_density_rms 0.140
_refine_ls_extinction_method none
_refine_ls_goodness_of_fit_ref 1.030
_refine_ls_hydrogen_treatment constr
_refine_ls_matrix_type full
_refine_ls_number_parameters 696
_refine_ls_number_reflns 11772
_refine_ls_number_restraints 28
_refine_ls_restrained_S_all 1.039
_refine_ls_R_factor_all 0.0403
_refine_ls_R_factor_gt 0.0356
_refine_ls_shift/su_max 0.002
_refine_ls_shift/su_mean 0.000
_refine_ls_structure_factor_coef Fsqd
_refine_ls_weighting_details 'calc w=1/[\s^2^(Fo^2^)+(0.0519P)^2^+6.6665P] where P=(Fo^2^+2Fc^2^)/3'
_refine_ls_weighting_scheme calc
_refine_ls_wR_factor_gt 0.0940
_refine_ls_wR_factor_ref 0.0968
_reflns_number_gt 10517
_reflns_number_total 11772
_reflns_threshold_expression >2sigma(I)
_cod_data_source_file c1dt10869g.txt
_cod_data_source_block NiDy
_cod_depositor_comments
;
The following automatic conversions were performed:

'_symmetry_cell_setting' value 'Monoclinic' changed to 'monoclinic'
according to /home/saulius/struct/CIF-dictionaries/cif_core.dic
dictionary named 'cif_core.dic' version 2.4.1 from
2010-06-29.

'_exptl_absorpt_correction_type' value 'Multi-scan'
changed to 'multi-scan' according to
/home/saulius/struct/CIF-dictionaries/cif_core.dic dictionary named
'cif_core.dic' version 2.4.1 from 2010-06-29.

Automatic conversion script
Id: cif_fix_values 1715 2011-07-08 13:25:40Z adriana 
;
_cod_original_sg_symbol_H-M P2(1)/n
_cod_original_formula_sum 'C40 H58 Cl Dy2 N6 Ni2 O24.50'
_cod_database_code 7017510

loop_
_symmetry_equiv_pos_as_xyz
'x, y, z'
'-x+1/2, y+1/2, -z+1/2'
'-x, -y, -z'
'x-1/2, -y-1/2, z-1/2'

loop_
_atom_site_label
_atom_site_type_symbol
_atom_site_fract_x
_atom_site_fract_y
_atom_site_fract_z
_atom_site_U_iso_or_equiv
_atom_site_adp_type
_atom_site_occupancy
_atom_site_symmetry_multiplicity
_atom_site_calc_flag
_atom_site_refinement_flags
_atom_site_disorder_assembly
_atom_site_disorder_group
Dy1 Dy 0.830550(11) 0.569736(8) 0.459530(10) 0.02073(6) Uani 1 1 d . . .
Dy2 Dy 0.673453(12) 0.600666(9) 0.605358(10) 0.02556(6) Uani 1 1 d . . .
Ni1 Ni 0.83474(3) 0.70650(2) 0.54461(3) 0.02228(11) Uani 1 1 d . . .
Ni2 Ni 0.63887(3) 0.67310(2) 0.43013(3) 0.02055(10) Uani 1 1 d . . .
O1W O 0.94227(18) 0.50642(13) 0.40765(18) 0.0316(6) Uani 1 1 d . . .
H1WA H 0.9907 0.5285 0.4077 0.038 Uiso 1 1 d R . .
H1WB H 0.9555 0.4751 0.4355 0.038 Uiso 1 1 d R . .
O2W O 0.5504(7) 0.5116(5) 0.5385(6) 0.079(3) Uani 0.50 1 d P . .
O1 O 0.82321(17) 0.62035(12) 0.57725(15) 0.0231(5) Uani 1 1 d . . .
H1O H 0.8670 0.6099 0.6140 0.028 Uiso 1 1 d R . .
O2 O 0.67411(17) 0.58948(12) 0.47050(15) 0.0210(5) Uani 1 1 d . . .
H2O H 0.6361 0.5626 0.4494 0.025 Uiso 1 1 d R . .
O3 O 0.79606(17) 0.67405(11) 0.43239(14) 0.0218(5) Uani 1 1 d . . .
O4 O 0.8280(2) 0.60340(12) 0.32069(16) 0.0281(6) Uani 1 1 d . . .
O5 O 0.68020(16) 0.70010(12) 0.54404(14) 0.0217(5) Uani 1 1 d . . .
O6 O 0.64994(19) 0.69298(13) 0.68787(15) 0.0288(6) Uani 1 1 d . . .
O7 O 0.86545(19) 0.49430(13) 0.55344(17) 0.0321(6) Uani 1 1 d . . .
O8 O 0.73353(19) 0.50173(13) 0.60444(18) 0.0333(6) Uani 1 1 d . . .
O9 O 0.98017(19) 0.61101(14) 0.48715(19) 0.0359(7) Uani 1 1 d . . .
O10 O 0.97647(18) 0.70115(12) 0.54475(17) 0.0291(6) Uani 1 1 d . . .
O11 O 0.51759(19) 0.62584(15) 0.55990(17) 0.0354(7) Uani 1 1 d . . .
O12 O 0.50023(17) 0.66410(13) 0.43897(15) 0.0267(6) Uani 1 1 d . . .
O13 O 0.75101(18) 0.49126(13) 0.38908(17) 0.0315(6) Uani 1 1 d . . .
O14 O 0.59479(18) 0.49161(13) 0.38300(17) 0.0315(6) Uani 1 1 d . . .
O15 O 0.76853(19) 0.58932(15) 0.72816(16) 0.0339(7) Uani 1 1 d . . .
O16 O 0.9196(2) 0.57993(16) 0.71618(19) 0.0406(7) Uani 1 1 d . . .
O17 O 0.57552(19) 0.55197(14) 0.68416(18) 0.0357(7) Uani 1 1 d . B .
H17O H 0.5260 0.5405 0.6538 0.043 Uiso 1 1 d R . .
N1 N 0.8346(2) 0.79050(15) 0.4993(2) 0.0268(7) Uani 1 1 d . . .
N2 N 0.8363(2) 0.83436(16) 0.5552(2) 0.0327(8) Uani 1 1 d . . .
H2N H 0.8328 0.8736 0.5422 0.039 Uiso 1 1 d R . .
N3 N 0.8508(2) 0.75644(15) 0.64523(19) 0.0272(7) Uani 1 1 d . . .
N4 N 0.6184(2) 0.76056(15) 0.39970(18) 0.0246(7) Uani 1 1 d . . .
N5 N 0.6085(2) 0.76927(16) 0.32017(19) 0.0306(7) Uani 1 1 d . . .
H5N H 0.6044 0.8064 0.2992 0.037 Uiso 1 1 d R . .
N6 N 0.6151(2) 0.66530(15) 0.31019(18) 0.0252(7) Uani 1 1 d . . .
C1 C 0.8263(2) 0.70130(17) 0.3710(2) 0.0230(7) Uani 1 1 d . . .
C2 C 0.8424(3) 0.76327(18) 0.3661(2) 0.0287(8) Uani 1 1 d . . .
C3 C 0.8661(3) 0.7868(2) 0.2961(3) 0.0390(10) Uani 1 1 d . . .
H3 H 0.8756 0.8289 0.2918 0.047 Uiso 1 1 calc R . .
C4 C 0.8758(3) 0.7499(2) 0.2343(3) 0.0419(11) Uani 1 1 d . . .
H4 H 0.8907 0.7668 0.1875 0.050 Uiso 1 1 calc R . .
C5 C 0.8637(3) 0.6880(2) 0.2398(2) 0.0351(9) Uani 1 1 d . . .
H5 H 0.8709 0.6624 0.1972 0.042 Uiso 1 1 calc R . .
C6 C 0.8411(3) 0.66418(18) 0.3080(2) 0.0278(8) Uani 1 1 d . . .
C7 C 0.8389(3) 0.80587(18) 0.4290(3) 0.0317(9) Uani 1 1 d . . .
H7 H 0.8398 0.8476 0.4172 0.038 Uiso 1 1 calc R . .
C8 C 0.8380(3) 0.5635(2) 0.2567(3) 0.0369(10) Uani 1 1 d . . .
H8A H 0.7966 0.5770 0.2092 0.055 Uiso 1 1 calc R . .
H8B H 0.8205 0.5225 0.2696 0.055 Uiso 1 1 calc R . .
H8C H 0.9038 0.5638 0.2481 0.055 Uiso 1 1 calc R . .
C9 C 0.8444(3) 0.8162(2) 0.6313(2) 0.0308(9) Uani 1 1 d . . .
C10 C 0.8486(3) 0.8589(2) 0.6915(3) 0.0395(10) Uani 1 1 d . . .
H10 H 0.8411 0.9006 0.6801 0.047 Uiso 1 1 calc R . .
C11 C 0.8640(3) 0.8385(2) 0.7673(3) 0.0435(11) Uani 1 1 d . . .
H11 H 0.8694 0.8665 0.8093 0.052 Uiso 1 1 calc R . .
C12 C 0.8719(3) 0.7768(2) 0.7828(3) 0.0393(11) Uani 1 1 d . . .
H12 H 0.8820 0.7623 0.8351 0.047 Uiso 1 1 calc R . .
C13 C 0.8646(3) 0.7376(2) 0.7202(2) 0.0326(9) Uani 1 1 d . . .
H13 H 0.8696 0.6956 0.7304 0.039 Uiso 1 1 calc R . .
C14 C 0.6392(2) 0.74856(17) 0.5720(2) 0.0249(8) Uani 1 1 d . . .
C15 C 0.6114(3) 0.80083(18) 0.5276(2) 0.0285(8) Uani 1 1 d . . .
C16 C 0.5808(3) 0.8517(2) 0.5659(3) 0.0354(9) Uani 1 1 d . . .
H16 H 0.5649 0.8876 0.5371 0.042 Uiso 1 1 calc R . .
C17 C 0.5737(3) 0.8499(2) 0.6434(3) 0.0398(10) Uani 1 1 d . . .
H17 H 0.5545 0.8848 0.6682 0.048 Uiso 1 1 calc R . .
C18 C 0.5946(3) 0.7971(2) 0.6864(3) 0.0348(9) Uani 1 1 d . . .
H18 H 0.5867 0.7954 0.7397 0.042 Uiso 1 1 calc R . .
C19 C 0.6265(3) 0.74767(19) 0.6511(2) 0.0268(8) Uani 1 1 d . . .
C20 C 0.6093(3) 0.80605(18) 0.4436(2) 0.0291(8) Uani 1 1 d . . .
H20 H 0.6008 0.8448 0.4202 0.035 Uiso 1 1 calc R . .
C21 C 0.6406(3) 0.6894(2) 0.7691(2) 0.0388(10) Uani 1 1 d . . .
H21A H 0.6820 0.7193 0.7990 0.058 Uiso 1 1 calc R . .
H21B H 0.6585 0.6490 0.7890 0.058 Uiso 1 1 calc R . .
H21C H 0.5749 0.6975 0.7746 0.058 Uiso 1 1 calc R . .
C22 C 0.6056(2) 0.71889(19) 0.2737(2) 0.0272(8) Uani 1 1 d . . .
C23 C 0.5904(3) 0.7248(2) 0.1927(2) 0.0357(10) Uani 1 1 d . . .
H23 H 0.5820 0.7633 0.1686 0.043 Uiso 1 1 calc R . .
C24 C 0.5878(3) 0.6736(2) 0.1487(3) 0.0426(11) Uani 1 1 d . . .
H24 H 0.5786 0.6761 0.0933 0.051 Uiso 1 1 calc R . .
C25 C 0.5986(3) 0.6176(2) 0.1853(3) 0.0381(10) Uani 1 1 d . . .
H25 H 0.5971 0.5816 0.1556 0.046 Uiso 1 1 calc R . .
C26 C 0.6115(3) 0.6161(2) 0.2651(2) 0.0307(9) Uani 1 1 d . . .
H26 H 0.6183 0.5779 0.2901 0.037 Uiso 1 1 calc R . .
C27 C 0.8131(3) 0.47883(18) 0.6021(2) 0.0292(8) Uani 1 1 d . . .
C28 C 0.8493(4) 0.4291(2) 0.6597(3) 0.0435(12) Uani 1 1 d . . .
H28A H 0.7996 0.4176 0.6893 0.065 Uiso 1 1 calc R . .
H28B H 0.9046 0.4435 0.6958 0.065 Uiso 1 1 calc R . .
H28C H 0.8670 0.3940 0.6310 0.065 Uiso 1 1 calc R . .
C29 C 1.0183(3) 0.6576(2) 0.5204(3) 0.0330(9) Uani 1 1 d . . .
C30 C 1.1259(3) 0.6586(3) 0.5330(4) 0.0645(18) Uani 1 1 d . . .
H30A H 1.1499 0.6809 0.5809 0.097 Uiso 1 1 calc R . .
H30B H 1.1470 0.6781 0.4883 0.097 Uiso 1 1 calc R . .
H30C H 1.1499 0.6172 0.5379 0.097 Uiso 1 1 calc R . .
C31 C 0.4687(3) 0.64382(17) 0.4969(2) 0.0255(8) Uani 1 1 d . . .
C32 C 0.3626(3) 0.6398(2) 0.4911(3) 0.0426(12) Uani 1 1 d . . .
H32A H 0.3321 0.6644 0.4471 0.064 Uiso 1 1 calc R . .
H32B H 0.3443 0.6546 0.5397 0.064 Uiso 1 1 calc R . .
H32C H 0.3425 0.5978 0.4826 0.064 Uiso 1 1 calc R . .
C33 C 0.6695(3) 0.47009(18) 0.3655(2) 0.0266(8) Uani 1 1 d . . .
C34 C 0.6625(3) 0.4169(2) 0.3109(3) 0.0380(10) Uani 1 1 d . . .
H34A H 0.6074 0.3925 0.3173 0.057 Uiso 1 1 calc R . .
H34B H 0.7199 0.3924 0.3231 0.057 Uiso 1 1 calc R . .
H34C H 0.6556 0.4312 0.2567 0.057 Uiso 1 1 calc R . .
C35 C 0.8536(3) 0.5745(2) 0.7541(3) 0.0358(10) Uani 1 1 d . . .
C36 C 0.8742(4) 0.5486(4) 0.8361(3) 0.072(2) Uani 1 1 d . . .
H36A H 0.8463 0.5746 0.8719 0.108 Uiso 1 1 calc R . .
H36B H 0.9427 0.5463 0.8533 0.108 Uiso 1 1 calc R . .
H36C H 0.8469 0.5082 0.8362 0.108 Uiso 1 1 calc R . .
C37 C 0.5978(4) 0.5076(3) 0.7421(4) 0.0688(18) Uani 1 1 d D . .
H37A H 0.6562 0.4874 0.7324 0.083 Uiso 1 1 calc R A 1
H37B H 0.5468 0.4772 0.7333 0.083 Uiso 1 1 calc R A 1
C38 C 0.6133(14) 0.5249(9) 0.8327(7) 0.102(4) Uani 0.50 1 d PDU B 1
H38A H 0.6018 0.5680 0.8382 0.153 Uiso 0.50 1 calc PR B 1
H38B H 0.6783 0.5154 0.8567 0.153 Uiso 0.50 1 calc PR B 1
H38C H 0.5692 0.5019 0.8587 0.153 Uiso 0.50 1 calc PR B 1
C38' C 0.5608(14) 0.5272(9) 0.8181(8) 0.102(4) Uani 0.50 1 d PDU B 2
H38D H 0.5665 0.4934 0.8549 0.153 Uiso 0.50 1 calc PR B 2
H38E H 0.4944 0.5392 0.8049 0.153 Uiso 0.50 1 calc PR B 2
H38F H 0.5983 0.5612 0.8422 0.153 Uiso 0.50 1 calc PR B 2
Cl1 Cl 0.72442(13) 0.97994(7) 0.43453(10) 0.0686(4) Uani 1 1 d . . .
O18 O 0.7597(4) 0.9532(2) 0.5091(3) 0.0932(17) Uani 1 1 d . . .
O19 O 0.7564(5) 1.0394(2) 0.4343(3) 0.1074(19) Uani 1 1 d U . .
O20 O 0.7483(5) 0.9453(3) 0.3739(4) 0.116(2) Uani 1 1 d . . .
O21 O 0.6239(5) 0.9824(5) 0.4222(6) 0.188(4) Uani 1 1 d . . .
O3W O 0.6025(2) 0.88638(15) 0.2567(2) 0.0466(8) Uani 1 1 d . . .
H3WA H 0.6405 0.9075 0.2886 0.056 Uiso 1 1 d R . .
H3WB H 0.5487 0.9033 0.2514 0.056 Uiso 1 1 d R . .
O22 O 0.8000(7) 1.1333(5) 0.5434(5) 0.179(4) Uani 1 1 d DU . .
H22O H 0.7876 1.1042 0.5115 0.215 Uiso 1 1 d R . .
C39 C 0.7601(11) 1.1877(6) 0.5083(11) 0.219(8) Uani 1 1 d D . .
H39A H 0.7742 1.1917 0.4546 0.263 Uiso 1 1 calc R . .
H39B H 0.7871 1.2229 0.5393 0.263 Uiso 1 1 calc R . .
C40 C 0.6566(9) 1.1851(8) 0.5064(10) 0.214(9) Uani 1 1 d D . .
H40A H 0.6305 1.2259 0.5016 0.321 Uiso 1 1 calc R . .
H40B H 0.6434 1.1666 0.5548 0.321 Uiso 1 1 calc R . .
H40C H 0.6275 1.1610 0.4615 0.321 Uiso 1 1 calc R . .

loop_
_atom_site_aniso_label
_atom_site_aniso_U_11
_atom_site_aniso_U_22
_atom_site_aniso_U_33
_atom_site_aniso_U_23
_atom_site_aniso_U_13
_atom_site_aniso_U_12
Dy1 0.01487(9) 0.02176(10) 0.02498(10) -0.00102(6) 0.00158(7) 0.00110(6)
Dy2 0.01899(10) 0.03549(12) 0.02210(10) 0.00495(7) 0.00315(7) 0.00665(7)
Ni1 0.0176(2) 0.0247(2) 0.0240(2) -0.00281(19) 0.00185(18) 0.00044(19)
Ni2 0.0167(2) 0.0241(2) 0.0203(2) 0.00206(18) 0.00168(17) 0.00171(18)
O1W 0.0214(13) 0.0265(14) 0.0475(17) -0.0012(13) 0.0078(12) 0.0020(11)
O2W 0.069(6) 0.085(7) 0.082(6) -0.007(5) 0.014(5) -0.003(5)
O1 0.0174(11) 0.0262(13) 0.0244(13) 0.0029(11) -0.0002(10) 0.0047(11)
O2 0.0151(11) 0.0227(12) 0.0244(13) 0.0001(10) 0.0004(10) -0.0035(10)
O3 0.0194(12) 0.0243(13) 0.0220(12) 0.0005(10) 0.0041(10) -0.0006(10)
O4 0.0331(15) 0.0262(14) 0.0258(14) -0.0043(11) 0.0072(12) 0.0029(12)
O5 0.0164(11) 0.0253(13) 0.0233(13) -0.0026(10) 0.0029(10) 0.0031(10)
O6 0.0286(13) 0.0361(15) 0.0218(13) -0.0004(11) 0.0047(11) 0.0011(12)
O7 0.0290(14) 0.0317(15) 0.0355(16) 0.0067(12) 0.0054(12) 0.0033(12)
O8 0.0272(14) 0.0297(15) 0.0439(17) 0.0020(13) 0.0086(12) -0.0030(12)
O9 0.0197(13) 0.0384(16) 0.0500(19) -0.0163(14) 0.0069(12) -0.0036(12)
O10 0.0194(12) 0.0314(15) 0.0360(15) -0.0087(12) 0.0030(11) 0.0001(11)
O11 0.0198(13) 0.0508(19) 0.0333(16) 0.0137(14) -0.0023(11) -0.0047(13)
O12 0.0175(12) 0.0364(15) 0.0255(13) 0.0044(12) 0.0013(10) 0.0013(11)
O13 0.0216(13) 0.0296(14) 0.0426(17) -0.0087(13) 0.0033(12) -0.0059(12)
O14 0.0228(13) 0.0358(16) 0.0357(15) -0.0069(13) 0.0042(11) -0.0041(12)
O15 0.0241(14) 0.0482(18) 0.0278(15) 0.0020(13) 0.0000(11) 0.0033(13)
O16 0.0249(15) 0.056(2) 0.0383(17) 0.0073(15) -0.0034(13) 0.0037(14)
O17 0.0205(13) 0.0390(16) 0.0449(18) 0.0133(14) -0.0024(12) -0.0061(12)
N1 0.0216(15) 0.0254(16) 0.0341(18) -0.0034(14) 0.0064(13) -0.0021(13)
N2 0.0336(18) 0.0259(17) 0.039(2) -0.0070(15) 0.0091(15) -0.0029(15)
N3 0.0162(14) 0.0328(18) 0.0319(17) -0.0080(14) 0.0016(12) -0.0022(13)
N4 0.0193(14) 0.0290(17) 0.0260(16) 0.0045(13) 0.0050(12) 0.0011(13)
N5 0.0324(17) 0.0301(18) 0.0296(17) 0.0121(14) 0.0060(14) 0.0064(15)
N6 0.0181(14) 0.0334(17) 0.0237(16) 0.0030(13) 0.0022(12) 0.0024(13)
C1 0.0176(16) 0.0259(18) 0.0251(18) 0.0036(15) 0.0028(14) 0.0007(15)
C2 0.0277(19) 0.029(2) 0.030(2) 0.0029(17) 0.0062(16) 0.0014(17)
C3 0.043(2) 0.034(2) 0.042(3) 0.010(2) 0.014(2) 0.001(2)
C4 0.051(3) 0.045(3) 0.034(2) 0.012(2) 0.018(2) 0.005(2)
C5 0.036(2) 0.043(2) 0.029(2) -0.0013(18) 0.0123(17) 0.002(2)
C6 0.0248(18) 0.029(2) 0.029(2) 0.0010(16) 0.0032(15) 0.0019(16)
C7 0.032(2) 0.0237(19) 0.040(2) 0.0048(17) 0.0098(17) -0.0021(17)
C8 0.045(2) 0.036(2) 0.032(2) -0.0117(18) 0.0149(19) 0.000(2)
C9 0.0193(17) 0.037(2) 0.035(2) -0.0064(18) 0.0042(15) -0.0028(17)
C10 0.036(2) 0.037(2) 0.046(3) -0.014(2) 0.009(2) -0.004(2)
C11 0.035(2) 0.058(3) 0.037(2) -0.021(2) 0.0067(19) -0.004(2)
C12 0.030(2) 0.056(3) 0.031(2) -0.012(2) 0.0009(17) -0.001(2)
C13 0.0235(18) 0.044(2) 0.029(2) -0.0053(18) -0.0002(15) 0.0008(18)
C14 0.0170(16) 0.0279(19) 0.0296(19) -0.0040(16) 0.0034(14) -0.0015(15)
C15 0.0243(18) 0.0270(19) 0.035(2) 0.0002(16) 0.0068(16) 0.0015(16)
C16 0.033(2) 0.029(2) 0.046(3) -0.0034(19) 0.0108(19) 0.0032(18)
C17 0.040(2) 0.034(2) 0.048(3) -0.014(2) 0.014(2) 0.004(2)
C18 0.033(2) 0.042(2) 0.031(2) -0.0078(19) 0.0096(17) 0.0012(19)
C19 0.0185(16) 0.035(2) 0.0277(19) -0.0019(16) 0.0055(14) -0.0029(16)
C20 0.0253(18) 0.028(2) 0.035(2) 0.0044(17) 0.0064(16) 0.0023(16)
C21 0.042(2) 0.051(3) 0.026(2) 0.0012(19) 0.0111(18) 0.006(2)
C22 0.0163(16) 0.036(2) 0.030(2) 0.0038(17) 0.0034(14) 0.0064(16)
C23 0.031(2) 0.048(3) 0.028(2) 0.0100(19) 0.0060(17) 0.008(2)
C24 0.039(2) 0.066(3) 0.022(2) 0.004(2) 0.0036(18) 0.007(2)
C25 0.036(2) 0.050(3) 0.028(2) -0.006(2) 0.0025(18) 0.003(2)
C26 0.0232(18) 0.039(2) 0.029(2) -0.0002(18) 0.0019(16) 0.0011(17)
C27 0.0291(19) 0.0253(19) 0.032(2) 0.0006(16) 0.0030(16) -0.0023(17)
C28 0.041(3) 0.042(3) 0.046(3) 0.015(2) 0.002(2) 0.002(2)
C29 0.0209(18) 0.036(2) 0.042(2) -0.0066(19) 0.0030(17) -0.0041(17)
C30 0.019(2) 0.063(4) 0.110(5) -0.042(4) 0.010(3) -0.002(2)
C31 0.0198(17) 0.0278(19) 0.0279(19) 0.0034(16) 0.0012(15) 0.0011(15)
C32 0.0190(18) 0.067(3) 0.041(2) 0.016(2) 0.0011(17) 0.001(2)
C33 0.0248(18) 0.0265(19) 0.0283(19) 0.0010(16) 0.0040(15) -0.0005(16)
C34 0.037(2) 0.038(2) 0.040(2) -0.013(2) 0.0062(19) -0.010(2)
C35 0.031(2) 0.043(3) 0.030(2) 0.0030(18) -0.0025(18) 0.0056(19)
C36 0.054(3) 0.119(6) 0.040(3) 0.030(3) 0.003(3) 0.015(4)
C37 0.046(3) 0.079(4) 0.079(4) 0.032(4) 0.005(3) -0.001(3)
C38 0.104(8) 0.092(6) 0.113(6) 0.014(5) 0.029(6) -0.003(6)
C38' 0.104(8) 0.092(6) 0.113(6) 0.014(5) 0.029(6) -0.003(6)
Cl1 0.0859(11) 0.0423(7) 0.0740(10) 0.0046(7) 0.0031(8) -0.0044(7)
O18 0.135(5) 0.068(3) 0.078(3) 0.024(3) 0.022(3) 0.020(3)
O19 0.167(5) 0.058(3) 0.094(4) 0.006(3) 0.011(4) -0.029(3)
O20 0.161(6) 0.091(4) 0.085(4) -0.025(3) -0.013(4) 0.020(4)
O21 0.087(5) 0.265(12) 0.200(9) -0.005(8) -0.016(5) 0.023(6)
O3W 0.0382(17) 0.0376(17) 0.061(2) 0.0080(16) 0.0001(16) 0.0054(15)
O22 0.218(8) 0.171(7) 0.137(6) -0.025(5) -0.003(5) 0.041(6)
C39 0.30(3) 0.133(13) 0.24(2) 0.047(13) 0.102(19) -0.005(15)
C40 0.106(10) 0.27(2) 0.26(2) -0.108(17) 0.008(12) -0.016(11)

loop_
_atom_type_symbol
_atom_type_description
_atom_type_scat_dispersion_real
_atom_type_scat_dispersion_imag
_atom_type_scat_source
C C 0.0033 0.0016 'International Tables Vol C Tables 4.2.6.8 and 6.1.1.4'
H H 0.0000 0.0000 'International Tables Vol C Tables 4.2.6.8 and 6.1.1.4'
N N 0.0061 0.0033 'International Tables Vol C Tables 4.2.6.8 and 6.1.1.4'
O O 0.0106 0.0060 'International Tables Vol C Tables 4.2.6.8 and 6.1.1.4'
Cl Cl 0.1484 0.1585 'International Tables Vol C Tables 4.2.6.8 and 6.1.1.4'
Ni Ni 0.3393 1.1124 'International Tables Vol C Tables 4.2.6.8 and 6.1.1.4'
Dy Dy -0.1892 4.4098 'International Tables Vol C Tables 4.2.6.8 and 6.1.1.4'

loop_
_geom_angle_atom_site_label_1
_geom_angle_atom_site_label_2
_geom_angle_atom_site_label_3
_geom_angle
O9 Dy1 O13 140.09(10)
O9 Dy1 O2 141.68(10)
O13 Dy1 O2 77.73(9)
O9 Dy1 O7 93.23(11)
O13 Dy1 O7 81.77(10)
O2 Dy1 O7 100.16(9)
O9 Dy1 O1 78.72(10)
O13 Dy1 O1 136.80(10)
O2 Dy1 O1 69.82(9)
O7 Dy1 O1 76.88(10)
O9 Dy1 O3 79.14(10)
O13 Dy1 O3 123.77(9)
O2 Dy1 O3 70.34(9)
O7 Dy1 O3 147.58(9)
O1 Dy1 O3 70.74(9)
O9 Dy1 O1W 69.93(10)
O13 Dy1 O1W 70.43(9)
O2 Dy1 O1W 148.15(9)
O7 Dy1 O1W 76.27(10)
O1 Dy1 O1W 136.97(9)
O3 Dy1 O1W 128.12(9)
O9 Dy1 O4 86.85(11)
O13 Dy1 O4 78.00(10)
O2 Dy1 O4 99.32(9)
O7 Dy1 O4 148.10(9)
O1 Dy1 O4 133.93(9)
O3 Dy1 O4 63.62(8)
O1W Dy1 O4 73.84(9)
O9 Dy1 Ni1 66.65(7)
O13 Dy1 Ni1 151.57(7)
O2 Dy1 Ni1 75.03(6)
O7 Dy1 Ni1 110.86(7)
O1 Dy1 Ni1 35.78(6)
O3 Dy1 Ni1 37.25(6)
O1W Dy1 Ni1 136.26(7)
O4 Dy1 Ni1 98.44(6)
O9 Dy1 Dy2 115.68(8)
O13 Dy1 Dy2 101.30(7)
O2 Dy1 Dy2 37.56(6)
O7 Dy1 Dy2 75.08(7)
O1 Dy1 Dy2 36.97(6)
O3 Dy1 Dy2 80.00(6)
O1W Dy1 Dy2 151.06(7)
O4 Dy1 Dy2 132.96(6)
Ni1 Dy1 Dy2 60.356(9)
O11 Dy2 O1 139.38(10)
O11 Dy2 O15 136.00(11)
O1 Dy2 O15 77.97(10)
O11 Dy2 O2 81.41(10)
O1 Dy2 O2 69.79(9)
O15 Dy2 O2 142.50(9)
O11 Dy2 O8 123.79(11)
O1 Dy2 O8 79.76(9)
O15 Dy2 O8 75.40(11)
O2 Dy2 O8 80.39(10)
O11 Dy2 O17 71.04(10)
O1 Dy2 O17 149.58(9)
O15 Dy2 O17 74.91(10)
O2 Dy2 O17 128.57(10)
O8 Dy2 O17 80.31(10)
O11 Dy2 O5 74.99(9)
O1 Dy2 O5 68.66(8)
O15 Dy2 O5 115.48(10)
O2 Dy2 O5 70.04(9)
O8 Dy2 O5 142.37(9)
O17 Dy2 O5 136.58(9)
O11 Dy2 O6 77.65(10)
O1 Dy2 O6 100.33(9)
O15 Dy2 O6 71.88(10)
O2 Dy2 O6 131.60(9)
O8 Dy2 O6 146.43(9)
O17 Dy2 O6 84.14(10)
O5 Dy2 O6 62.57(8)
O11 Dy2 O2W 61.2(2)
O1 Dy2 O2W 126.4(2)
O15 Dy2 O2W 122.5(2)
O2 Dy2 O2W 67.5(2)
O8 Dy2 O2W 62.7(2)
O17 Dy2 O2W 61.3(2)
O5 Dy2 O2W 121.9(2)
O6 Dy2 O2W 132.3(2)
O11 Dy2 Ni2 65.93(7)
O1 Dy2 Ni2 74.10(6)
O15 Dy2 Ni2 147.02(8)
O2 Dy2 Ni2 35.55(6)
O8 Dy2 Ni2 115.70(7)
O17 Dy2 Ni2 135.76(7)
O5 Dy2 Ni2 36.82(6)
O6 Dy2 Ni2 96.13(6)
O2W Dy2 Ni2 88.7(2)
O11 Dy2 Dy1 118.31(8)
O1 Dy2 Dy1 37.42(6)
O15 Dy2 Dy1 105.68(7)
O2 Dy2 Dy1 37.08(6)
O8 Dy2 Dy1 63.92(7)
O17 Dy2 Dy1 142.14(8)
O5 Dy2 Dy1 78.49(6)
O6 Dy2 Dy1 132.85(6)
O2W Dy2 Dy1 90.0(2)
Ni2 Dy2 Dy1 59.691(9)
O1 Ni1 N1 172.70(12)
O1 Ni1 O10 94.19(11)
N1 Ni1 O10 89.48(12)
O1 Ni1 N3 106.20(12)
N1 Ni1 N3 79.83(14)
O10 Ni1 N3 93.45(11)
O1 Ni1 O3 84.88(10)
N1 Ni1 O3 88.50(12)
O10 Ni1 O3 95.31(10)
N3 Ni1 O3 165.33(12)
O1 Ni1 O5 79.13(10)
N1 Ni1 O5 96.93(11)
O10 Ni1 O5 172.98(11)
N3 Ni1 O5 90.51(11)
O3 Ni1 O5 82.05(9)
O1 Ni1 Dy1 43.05(7)
N1 Ni1 Dy1 131.46(10)
O10 Ni1 Dy1 83.86(8)
N3 Ni1 Dy1 148.40(10)
O3 Ni1 Dy1 44.79(7)
O5 Ni1 Dy1 89.73(7)
O2 Ni2 N4 172.50(11)
O2 Ni2 O12 94.31(11)
N4 Ni2 O12 90.74(12)
O2 Ni2 O5 85.42(10)
N4 Ni2 O5 88.63(12)
O12 Ni2 O5 94.93(10)
O2 Ni2 N6 105.21(12)
N4 Ni2 N6 79.92(13)
O12 Ni2 N6 93.92(11)
O5 Ni2 N6 165.61(12)
O2 Ni2 O3 79.05(10)
N4 Ni2 O3 95.57(11)
O12 Ni2 O3 172.66(10)
O5 Ni2 O3 81.51(9)
N6 Ni2 O3 90.88(11)
O2 Ni2 Dy2 42.62(7)
N4 Ni2 Dy2 132.93(9)
O12 Ni2 Dy2 83.40(7)
O5 Ni2 Dy2 45.88(7)
N6 Ni2 Dy2 146.91(10)
O3 Ni2 Dy2 89.55(6)
Dy1 O1W H1WA 104.9
Dy1 O1W H1WB 111.4
H1WA O1W H1WB 111.5
Ni1 O1 Dy2 111.14(11)
Ni1 O1 Dy1 101.17(11)
Dy2 O1 Dy1 105.61(10)
Ni1 O1 H1O 112.7
Dy2 O1 H1O 112.7
Dy1 O1 H1O 112.7
Ni2 O2 Dy1 109.54(11)
Ni2 O2 Dy2 101.82(11)
Dy1 O2 Dy2 105.36(9)
Ni2 O2 H2O 113.1
Dy1 O2 H2O 113.1
Dy2 O2 H2O 113.1
C1 O3 Ni1 120.8(2)
C1 O3 Ni2 116.2(2)
Ni1 O3 Ni2 97.55(10)
C1 O3 Dy1 120.2(2)
Ni1 O3 Dy1 97.96(10)
Ni2 O3 Dy1 99.66(9)
C6 O4 C8 116.3(3)
C6 O4 Dy1 117.5(2)
C8 O4 Dy1 124.3(2)
C14 O5 Ni2 120.2(2)
C14 O5 Ni1 116.1(2)
Ni2 O5 Ni1 98.70(10)
C14 O5 Dy2 120.6(2)
Ni2 O5 Dy2 97.30(10)
Ni1 O5 Dy2 99.59(9)
C19 O6 C21 116.3(3)
C19 O6 Dy2 119.4(2)
C21 O6 Dy2 123.1(3)
C27 O7 Dy1 125.3(3)
C27 O8 Dy2 135.4(3)
C29 O9 Dy1 137.4(3)
C29 O10 Ni1 125.5(2)
C31 O11 Dy2 137.7(3)
C31 O12 Ni2 125.8(2)
C33 O13 Dy1 143.0(3)
C35 O15 Dy2 136.8(3)
C37 O17 Dy2 130.1(3)
C37 O17 H17O 107.5
Dy2 O17 H17O 107.1
C7 N1 N2 119.1(3)
C7 N1 Ni1 128.3(3)
N2 N1 Ni1 112.5(3)
C9 N2 N1 117.5(3)
C9 N2 H2N 121.4
N1 N2 H2N 121.1
C13 N3 C9 118.2(4)
C13 N3 Ni1 129.0(3)
C9 N3 Ni1 112.7(3)
C20 N4 N5 118.6(3)
C20 N4 Ni2 128.8(3)
N5 N4 Ni2 112.5(2)
C22 N5 N4 117.4(3)
C22 N5 H5N 121.1
N4 N5 H5N 121.5
C26 N6 C22 117.2(3)
C26 N6 Ni2 129.9(3)
C22 N6 Ni2 112.8(3)
O3 C1 C2 124.3(4)
O3 C1 C6 117.0(3)
C2 C1 C6 118.6(4)
C1 C2 C3 118.8(4)
C1 C2 C7 124.6(4)
C3 C2 C7 116.6(4)
C4 C3 C2 121.3(4)
C4 C3 H3 119.4
C2 C3 H3 119.4
C3 C4 C5 120.4(4)
C3 C4 H4 119.8
C5 C4 H4 119.8
C6 C5 C4 119.1(4)
C6 C5 H5 120.4
C4 C5 H5 120.4
C5 C6 O4 124.5(4)
C5 C6 C1 121.7(4)
O4 C6 C1 113.8(3)
N1 C7 C2 123.8(4)
N1 C7 H7 118.1
C2 C7 H7 118.1
O4 C8 H8A 109.5
O4 C8 H8B 109.5
H8A C8 H8B 109.5
O4 C8 H8C 109.5
H8A C8 H8C 109.5
H8B C8 H8C 109.5
N3 C9 N2 117.1(4)
N3 C9 C10 122.6(4)
N2 C9 C10 120.4(4)
C11 C10 C9 118.1(4)
C11 C10 H10 121.0
C9 C10 H10 121.0
C10 C11 C12 120.1(4)
C10 C11 H11 119.9
C12 C11 H11 119.9
C13 C12 C11 118.3(4)
C13 C12 H12 120.8
C11 C12 H12 120.8
N3 C13 C12 122.7(4)
N3 C13 H13 118.7
C12 C13 H13 118.7
O5 C14 C15 124.0(4)
O5 C14 C19 118.0(3)
C15 C14 C19 117.9(4)
C14 C15 C16 118.8(4)
C14 C15 C20 124.5(4)
C16 C15 C20 116.7(4)
C17 C16 C15 121.2(4)
C17 C16 H16 119.4
C15 C16 H16 119.4
C16 C17 C18 120.4(4)
C16 C17 H17 119.8
C18 C17 H17 119.8
C19 C18 C17 119.5(4)
C19 C18 H18 120.3
C17 C18 H18 120.3
C18 C19 O6 124.7(4)
C18 C19 C14 121.9(4)
O6 C19 C14 113.4(3)
N4 C20 C15 122.8(4)
N4 C20 H20 118.6
C15 C20 H20 118.6
O6 C21 H21A 109.5
O6 C21 H21B 109.5
H21A C21 H21B 109.5
O6 C21 H21C 109.5
H21A C21 H21C 109.5
H21B C21 H21C 109.5
N6 C22 N5 117.1(3)
N6 C22 C23 123.0(4)
N5 C22 C23 119.9(4)
C24 C23 C22 118.0(4)
C24 C23 H23 121.0
C22 C23 H23 121.0
C23 C24 C25 120.0(4)
C23 C24 H24 120.0
C25 C24 H24 120.0
C26 C25 C24 118.0(4)
C26 C25 H25 121.0
C24 C25 H25 121.0
N6 C26 C25 123.8(4)
N6 C26 H26 118.1
C25 C26 H26 118.1
O8 C27 O7 123.7(4)
O8 C27 C28 119.1(4)
O7 C27 C28 117.3(4)
C27 C28 H28A 109.5
C27 C28 H28B 109.5
H28A C28 H28B 109.5
C27 C28 H28C 109.5
H28A C28 H28C 109.5
H28B C28 H28C 109.5
O10 C29 O9 126.4(4)
O10 C29 C30 118.3(4)
O9 C29 C30 115.3(4)
C29 C30 H30A 109.5
C29 C30 H30B 109.5
H30A C30 H30B 109.5
C29 C30 H30C 109.5
H30A C30 H30C 109.5
H30B C30 H30C 109.5
O12 C31 O11 125.8(3)
O12 C31 C32 117.5(3)
O11 C31 C32 116.7(4)
C31 C32 H32A 109.5
C31 C32 H32B 109.5
H32A C32 H32B 109.5
C31 C32 H32C 109.5
H32A C32 H32C 109.5
H32B C32 H32C 109.5
O14 C33 O13 124.1(4)
O14 C33 C34 118.7(3)
O13 C33 C34 117.2(4)
C33 C34 H34A 109.5
C33 C34 H34B 109.5
H34A C34 H34B 109.5
C33 C34 H34C 109.5
H34A C34 H34C 109.5
H34B C34 H34C 109.5
O16 C35 O15 123.8(4)
O16 C35 C36 119.0(4)
O15 C35 C36 117.1(4)
C35 C36 H36A 109.5
C35 C36 H36B 109.5
H36A C36 H36B 109.5
C35 C36 H36C 109.5
H36A C36 H36C 109.5
H36B C36 H36C 109.5
O17 C37 C38' 109.8(9)
O17 C37 C38 120.8(9)
C38' C37 C38 27.7(9)
O17 C37 H37A 107.1
C38' C37 H37A 133.4
C38 C37 H37A 107.1
O17 C37 H37B 107.1
C38' C37 H37B 88.5
C38 C37 H37B 107.1
H37A C37 H37B 106.8
C37 C38 H38A 109.5
C37 C38 H38B 109.5
H38A C38 H38B 109.5
C37 C38 H38C 109.5
H38A C38 H38C 109.5
H38B C38 H38C 109.5
C37 C38' H38D 109.5
C37 C38' H38E 109.5
H38D C38' H38E 109.5
C37 C38' H38F 109.5
H38D C38' H38F 109.5
H38E C38' H38F 109.5
O20 Cl1 O19 113.5(4)
O20 Cl1 O21 106.2(5)
O19 Cl1 O21 106.7(6)
O20 Cl1 O18 110.9(3)
O19 Cl1 O18 109.0(4)
O21 Cl1 O18 110.4(5)
H3WA O3W H3WB 107.4
C39 O22 H22O 110.0
O22 C39 C40 107.8(12)
O22 C39 H39A 110.2
C40 C39 H39A 110.2
O22 C39 H39B 110.2
C40 C39 H39B 110.2
H39A C39 H39B 108.5
C39 C40 H40A 109.5
C39 C40 H40B 109.5
H40A C40 H40B 109.5
C39 C40 H40C 109.5
H40A C40 H40C 109.5
H40B C40 H40C 109.5

loop_
_geom_bond_atom_site_label_1
_geom_bond_atom_site_label_2
_geom_bond_distance
Dy1 O9 2.311(3)
Dy1 O13 2.318(3)
Dy1 O2 2.327(2)
Dy1 O7 2.332(3)
Dy1 O1 2.348(3)
Dy1 O3 2.400(3)
Dy1 O1W 2.417(3)
Dy1 O4 2.515(3)
Dy1 Ni1 3.3742(5)
Dy1 Dy2 3.7211(3)
Dy2 O11 2.313(3)
Dy2 O1 2.323(3)
Dy2 O15 2.343(3)
Dy2 O2 2.353(3)
Dy2 O8 2.363(3)
Dy2 O17 2.377(3)
Dy2 O5 2.461(3)
Dy2 O6 2.555(3)
Dy2 O2W 2.775(10)
Dy2 Ni2 3.4003(5)
Ni1 O1 2.011(3)
Ni1 N1 2.025(3)
Ni1 O10 2.037(3)
Ni1 N3 2.048(3)
Ni1 O3 2.062(2)
Ni1 O5 2.221(2)
Ni2 O2 2.020(3)
Ni2 N4 2.022(3)
Ni2 O12 2.031(3)
Ni2 O5 2.055(2)
Ni2 N6 2.058(3)
Ni2 O3 2.250(2)
O1W H1WA 0.8499
O1W H1WB 0.8500
O1 H1O 0.8500
O2 H2O 0.8500
O3 C1 1.356(4)
O4 C6 1.386(5)
O4 C8 1.445(5)
O5 C14 1.354(5)
O6 C19 1.387(5)
O6 C21 1.439(5)
O7 C27 1.267(5)
O8 C27 1.257(5)
O9 C29 1.264(5)
O10 C29 1.248(5)
O11 C31 1.260(5)
O12 C31 1.253(5)
O13 C33 1.264(5)
O14 C33 1.256(5)
O15 C35 1.272(5)
O16 C35 1.246(6)
O17 C37 1.405(6)
O17 H17O 0.8500
N1 C7 1.277(5)
N1 N2 1.372(5)
N2 C9 1.365(6)
N2 H2N 0.9000
N3 C13 1.348(5)
N3 C9 1.351(5)
N4 C20 1.285(5)
N4 N5 1.376(4)
N5 C22 1.375(5)
N5 H5N 0.8999
N6 C26 1.340(5)
N6 C22 1.344(5)
C1 C2 1.401(5)
C1 C6 1.413(6)
C2 C3 1.414(6)
C2 C7 1.451(6)
C3 C4 1.375(7)
C3 H3 0.9500
C4 C5 1.393(7)
C4 H4 0.9500
C5 C6 1.383(6)
C5 H5 0.9500
C7 H7 0.9500
C8 H8A 0.9800
C8 H8B 0.9800
C8 H8C 0.9800
C9 C10 1.402(6)
C10 C11 1.373(7)
C10 H10 0.9500
C11 C12 1.398(7)
C11 H11 0.9500
C12 C13 1.384(6)
C12 H12 0.9500
C13 H13 0.9500
C14 C15 1.413(5)
C14 C19 1.415(5)
C15 C16 1.416(6)
C15 C20 1.457(6)
C16 C17 1.364(6)
C16 H16 0.9500
C17 C18 1.395(7)
C17 H17 0.9500
C18 C19 1.372(6)
C18 H18 0.9500
C20 H20 0.9500
C21 H21A 0.9800
C21 H21B 0.9800
C21 H21C 0.9800
C22 C23 1.392(6)
C23 C24 1.367(7)
C23 H23 0.9500
C24 C25 1.392(7)
C24 H24 0.9500
C25 C26 1.365(6)
C25 H25 0.9500
C26 H26 0.9500
C27 C28 1.522(6)
C28 H28A 0.9800
C28 H28B 0.9800
C28 H28C 0.9800
C29 C30 1.524(6)
C30 H30A 0.9800
C30 H30B 0.9800
C30 H30C 0.9800
C31 C32 1.512(5)
C32 H32A 0.9800
C32 H32B 0.9800
C32 H32C 0.9800
C33 C34 1.507(6)
C34 H34A 0.9800
C34 H34B 0.9800
C34 H34C 0.9800
C35 C36 1.516(7)
C36 H36A 0.9800
C36 H36B 0.9800
C36 H36C 0.9800
C37 C38' 1.562(9)
C37 C38 1.596(9)
C37 H37A 0.9900
C37 H37B 0.9900
C38 H38A 0.9800
C38 H38B 0.9800
C38 H38C 0.9800
C38' H38D 0.9800
C38' H38E 0.9800
C38' H38F 0.9800
Cl1 O20 1.391(6)
Cl1 O19 1.400(5)
Cl1 O21 1.424(8)
Cl1 O18 1.436(5)
O3W H3WA 0.8500
O3W H3WB 0.8500
O22 C39 1.430(9)
O22 H22O 0.8501
C39 C40 1.480(9)
C39 H39A 0.9900
C39 H39B 0.9900
C40 H40A 0.9800
C40 H40B 0.9800
C40 H40C 0.9800

loop_
_geom_hbond_atom_site_label_D
_geom_hbond_atom_site_label_H
_geom_hbond_atom_site_label_A
_geom_hbond_distance_DH
_geom_hbond_distance_HA
_geom_hbond_distance_DA
_geom_hbond_angle_DHA
_geom_hbond_site_symmetry_A
O1W H1WA O7 0.85 2.12 2.730(4) 127.9 3_766
O1W H1WB O9 0.85 2.43 3.271(4) 170.6 3_766
O3W H3WA O20 0.85 2.13 2.968(7) 169.7 .
O3W H3WB O16 0.85 1.89 2.707(4) 161.1 4_575
O1 H1O O16 0.85 1.92 2.723(4) 155.9 .
O2 H2O O14 0.85 1.98 2.784(4) 156.4 .
O2 H2O O2W 0.85 2.41 2.870(11) 114.5 .
O17 H17O O14 0.85 1.89 2.706(4) 161.8 3_666
O17 H17O O2W 0.85 2.18 2.647(10) 114.3 .
N2 H2N O18 0.90 2.09 2.921(6) 153.5 .
N5 H5N O3W 0.90 1.92 2.821(5) 177.0 .
O22 H22O O19 0.85 1.97 2.815(11) 177.5 .

loop_
_geom_torsion_atom_site_label_1
_geom_torsion_atom_site_label_2
_geom_torsion_atom_site_label_3
_geom_torsion_atom_site_label_4
_geom_torsion
O9 Dy1 Dy2 O11 137.16(13)
O13 Dy1 Dy2 O11 -58.27(12)
O2 Dy1 Dy2 O11 -6.24(14)
O7 Dy1 Dy2 O11 -136.48(12)
O1 Dy1 Dy2 O11 135.62(14)
O3 Dy1 Dy2 O11 64.44(11)
O1W Dy1 Dy2 O11 -128.11(16)
O4 Dy1 Dy2 O11 25.78(12)
Ni1 Dy1 Dy2 O11 98.38(9)
O9 Dy1 Dy2 O1 1.54(14)
O13 Dy1 Dy2 O1 166.11(12)
O2 Dy1 Dy2 O1 -141.85(15)
O7 Dy1 Dy2 O1 87.91(13)
O3 Dy1 Dy2 O1 -71.18(12)
O1W Dy1 Dy2 O1 96.27(17)
O4 Dy1 Dy2 O1 -109.83(13)
Ni1 Dy1 Dy2 O1 -37.24(10)
O9 Dy1 Dy2 O15 -42.15(12)
O13 Dy1 Dy2 O15 122.42(11)
O2 Dy1 Dy2 O15 174.45(13)
O7 Dy1 Dy2 O15 44.21(11)
O1 Dy1 Dy2 O15 -43.69(13)
O3 Dy1 Dy2 O15 -114.87(10)
O1W Dy1 Dy2 O15 52.58(16)
O4 Dy1 Dy2 O15 -153.53(12)
Ni1 Dy1 Dy2 O15 -80.93(8)
O9 Dy1 Dy2 O2 143.39(14)
O13 Dy1 Dy2 O2 -52.03(13)
O7 Dy1 Dy2 O2 -130.24(13)
O1 Dy1 Dy2 O2 141.85(15)
O3 Dy1 Dy2 O2 70.68(12)
O1W Dy1 Dy2 O2 -121.87(17)
O4 Dy1 Dy2 O2 32.02(13)
Ni1 Dy1 Dy2 O2 104.62(10)
O9 Dy1 Dy2 O8 -106.76(12)
O13 Dy1 Dy2 O8 57.81(10)
O2 Dy1 Dy2 O8 109.84(13)
O7 Dy1 Dy2 O8 -20.40(11)
O1 Dy1 Dy2 O8 -108.30(13)
O3 Dy1 Dy2 O8 -179.48(9)
O1W Dy1 Dy2 O8 -12.03(15)
O4 Dy1 Dy2 O8 141.86(11)
Ni1 Dy1 Dy2 O8 -145.54(8)
O9 Dy1 Dy2 O17 -127.59(14)
O13 Dy1 Dy2 O17 36.98(13)
O2 Dy1 Dy2 O17 89.02(15)
O7 Dy1 Dy2 O17 -41.22(13)
O1 Dy1 Dy2 O17 -129.13(15)
O3 Dy1 Dy2 O17 159.69(12)
O1W Dy1 Dy2 O17 -32.86(17)
O4 Dy1 Dy2 O17 121.04(14)
Ni1 Dy1 Dy2 O17 -166.37(11)
O9 Dy1 Dy2 O5 71.35(11)
O13 Dy1 Dy2 O5 -124.07(9)
O2 Dy1 Dy2 O5 -72.04(12)
O7 Dy1 Dy2 O5 157.72(9)
O1 Dy1 Dy2 O5 69.81(11)
O3 Dy1 Dy2 O5 -1.37(8)
O1W Dy1 Dy2 O5 166.09(15)
O4 Dy1 Dy2 O5 -40.02(10)
Ni1 Dy1 Dy2 O5 32.57(6)
O9 Dy1 Dy2 O6 37.46(12)
O13 Dy1 Dy2 O6 -157.97(11)
O2 Dy1 Dy2 O6 -105.93(13)
O7 Dy1 Dy2 O6 123.83(11)
O1 Dy1 Dy2 O6 35.92(13)
O3 Dy1 Dy2 O6 -35.26(10)
O1W Dy1 Dy2 O6 132.19(16)
O4 Dy1 Dy2 O6 -73.91(12)
Ni1 Dy1 Dy2 O6 -1.32(8)
O9 Dy1 Dy2 O2W -166.0(2)
O13 Dy1 Dy2 O2W -1.5(2)
O2 Dy1 Dy2 O2W 50.6(2)
O7 Dy1 Dy2 O2W -79.7(2)
O1 Dy1 Dy2 O2W -167.6(2)
O3 Dy1 Dy2 O2W 121.3(2)
O1W Dy1 Dy2 O2W -71.3(2)
O4 Dy1 Dy2 O2W 82.6(2)
Ni1 Dy1 Dy2 O2W 155.2(2)
O9 Dy1 Dy2 Ni2 105.53(9)
O13 Dy1 Dy2 Ni2 -89.89(7)
O2 Dy1 Dy2 Ni2 -37.86(10)
O7 Dy1 Dy2 Ni2 -168.10(7)
O1 Dy1 Dy2 Ni2 103.99(10)
O3 Dy1 Dy2 Ni2 32.81(6)
O1W Dy1 Dy2 Ni2 -159.73(13)
O4 Dy1 Dy2 Ni2 -5.84(8)
Ni1 Dy1 Dy2 Ni2 66.753(13)
O9 Dy1 Ni1 O1 -103.57(14)
O13 Dy1 Ni1 O1 93.21(19)
O2 Dy1 Ni1 O1 76.13(12)
O7 Dy1 Ni1 O1 -19.24(12)
O3 Dy1 Ni1 O1 153.21(14)
O1W Dy1 Ni1 O1 -111.00(14)
O4 Dy1 Ni1 O1 173.59(12)
Dy2 Dy1 Ni1 O1 38.49(10)
O9 Dy1 Ni1 N1 83.15(15)
O13 Dy1 Ni1 N1 -80.1(2)
O2 Dy1 Ni1 N1 -97.15(13)
O7 Dy1 Ni1 N1 167.48(14)
O1 Dy1 Ni1 N1 -173.28(16)
O3 Dy1 Ni1 N1 -20.07(15)
O1W Dy1 Ni1 N1 75.72(16)
O4 Dy1 Ni1 N1 0.31(14)
Dy2 Dy1 Ni1 N1 -134.79(12)
O9 Dy1 Ni1 O10 -0.70(12)
O13 Dy1 Ni1 O10 -163.92(18)
O2 Dy1 Ni1 O10 179.00(10)
O7 Dy1 Ni1 O10 83.63(11)
O1 Dy1 Ni1 O10 102.87(13)
O3 Dy1 Ni1 O10 -103.92(13)
O1W Dy1 Ni1 O10 -8.13(13)
O4 Dy1 Ni1 O10 -83.54(11)
Dy2 Dy1 Ni1 O10 141.36(8)
O9 Dy1 Ni1 N3 -87.30(19)
O13 Dy1 Ni1 N3 109.5(2)
O2 Dy1 Ni1 N3 92.40(18)
O7 Dy1 Ni1 N3 -2.97(18)
O1 Dy1 Ni1 N3 16.27(19)
O3 Dy1 Ni1 N3 169.48(19)
O1W Dy1 Ni1 N3 -94.7(2)
O4 Dy1 Ni1 N3 -170.14(18)
Dy2 Dy1 Ni1 N3 54.76(17)
O9 Dy1 Ni1 O3 103.22(14)
O13 Dy1 Ni1 O3 -60.00(19)
O2 Dy1 Ni1 O3 -77.08(12)
O7 Dy1 Ni1 O3 -172.45(12)
O1 Dy1 Ni1 O3 -153.21(14)
O1W Dy1 Ni1 O3 95.79(14)
O4 Dy1 Ni1 O3 20.38(12)
Dy2 Dy1 Ni1 O3 -114.72(10)
O9 Dy1 Ni1 O5 -177.83(11)
O13 Dy1 Ni1 O5 18.95(17)
O2 Dy1 Ni1 O5 1.87(9)
O7 Dy1 Ni1 O5 -93.50(10)
O1 Dy1 Ni1 O5 -74.26(12)
O3 Dy1 Ni1 O5 78.95(12)
O1W Dy1 Ni1 O5 174.74(12)
O4 Dy1 Ni1 O5 99.33(9)
Dy2 Dy1 Ni1 O5 -35.77(6)
O11 Dy2 Ni2 O2 -110.11(14)
O1 Dy2 Ni2 O2 77.34(12)
O15 Dy2 Ni2 O2 110.51(17)
O8 Dy2 Ni2 O2 7.34(12)
O17 Dy2 Ni2 O2 -95.75(15)
O5 Dy2 Ni2 O2 152.80(14)
O6 Dy2 Ni2 O2 176.37(12)
O2W Dy2 Ni2 O2 -51.3(2)
Dy1 Dy2 Ni2 O2 39.52(10)
O11 Dy2 Ni2 N4 78.48(15)
O1 Dy2 Ni2 N4 -94.08(14)
O15 Dy2 Ni2 N4 -60.90(18)
O2 Dy2 Ni2 N4 -171.41(16)
O8 Dy2 Ni2 N4 -164.07(14)
O17 Dy2 Ni2 N4 92.84(16)
O5 Dy2 Ni2 N4 -18.61(15)
O6 Dy2 Ni2 N4 4.95(13)
O2W Dy2 Ni2 N4 137.3(2)
Dy1 Dy2 Ni2 N4 -131.89(12)
O11 Dy2 Ni2 O12 -6.37(12)
O1 Dy2 Ni2 O12 -178.93(11)
O15 Dy2 Ni2 O12 -145.75(16)
O2 Dy2 Ni2 O12 103.74(13)
O8 Dy2 Ni2 O12 111.08(11)
O17 Dy2 Ni2 O12 7.99(14)
O5 Dy2 Ni2 O12 -103.46(12)
O6 Dy2 Ni2 O12 -79.90(10)
O2W Dy2 Ni2 O12 52.5(2)
Dy1 Dy2 Ni2 O12 143.26(8)
O11 Dy2 Ni2 O5 97.09(13)
O1 Dy2 Ni2 O5 -75.47(11)
O15 Dy2 Ni2 O5 -42.29(17)
O2 Dy2 Ni2 O5 -152.80(14)
O8 Dy2 Ni2 O5 -145.46(12)
O17 Dy2 Ni2 O5 111.45(15)
O6 Dy2 Ni2 O5 23.56(11)
O2W Dy2 Ni2 O5 155.9(2)
Dy1 Dy2 Ni2 O5 -113.28(9)
O11 Dy2 Ni2 N6 -93.41(18)
O1 Dy2 Ni2 N6 94.03(17)
O15 Dy2 Ni2 N6 127.2(2)
O2 Dy2 Ni2 N6 16.69(19)
O8 Dy2 Ni2 N6 24.04(18)
O17 Dy2 Ni2 N6 -79.1(2)
O5 Dy2 Ni2 N6 169.50(19)
O6 Dy2 Ni2 N6 -166.94(17)
O2W Dy2 Ni2 N6 -34.6(3)
Dy1 Dy2 Ni2 N6 56.22(16)
O11 Dy2 Ni2 O3 175.67(11)
O1 Dy2 Ni2 O3 3.11(9)
O15 Dy2 Ni2 O3 36.29(15)
O2 Dy2 Ni2 O3 -74.23(12)
O8 Dy2 Ni2 O3 -66.88(10)
O17 Dy2 Ni2 O3 -169.97(13)
O5 Dy2 Ni2 O3 78.58(11)
O6 Dy2 Ni2 O3 102.14(9)
O2W Dy2 Ni2 O3 -125.5(2)
Dy1 Dy2 Ni2 O3 -34.70(6)
N1 Ni1 O1 Dy2 -68.1(10)
O10 Ni1 O1 Dy2 171.87(12)
N3 Ni1 O1 Dy2 77.05(13)
O3 Ni1 O1 Dy2 -93.15(12)
O5 Ni1 O1 Dy2 -10.29(10)
Dy1 Ni1 O1 Dy2 -111.75(14)
N1 Ni1 O1 Dy1 43.6(10)
O10 Ni1 O1 Dy1 -76.38(11)
N3 Ni1 O1 Dy1 -171.21(10)
O3 Ni1 O1 Dy1 18.59(10)
O5 Ni1 O1 Dy1 101.46(10)
O11 Dy2 O1 Ni1 37.8(2)
O15 Dy2 O1 Ni1 -113.96(14)
O2 Dy2 O1 Ni1 85.51(12)
O8 Dy2 O1 Ni1 168.95(13)
O17 Dy2 O1 Ni1 -141.24(17)
O5 Dy2 O1 Ni1 9.79(10)
O6 Dy2 O1 Ni1 -45.19(13)
O2W Dy2 O1 Ni1 124.4(3)
Ni2 Dy2 O1 Ni1 48.31(9)
Dy1 Dy2 O1 Ni1 108.89(15)
O11 Dy2 O1 Dy1 -71.04(18)
O15 Dy2 O1 Dy1 137.15(12)
O2 Dy2 O1 Dy1 -23.38(9)
O8 Dy2 O1 Dy1 60.06(11)
O17 Dy2 O1 Dy1 109.87(19)
O5 Dy2 O1 Dy1 -99.10(10)
O6 Dy2 O1 Dy1 -154.08(9)
O2W Dy2 O1 Dy1 15.5(3)
Ni2 Dy2 O1 Dy1 -60.58(7)
O9 Dy1 O1 Ni1 65.51(11)
O13 Dy1 O1 Ni1 -136.01(12)
O2 Dy1 O1 Ni1 -92.25(11)
O7 Dy1 O1 Ni1 161.57(12)
O3 Dy1 O1 Ni1 -16.80(9)
O1W Dy1 O1 Ni1 108.93(13)
O4 Dy1 O1 Ni1 -8.83(16)
Dy2 Dy1 O1 Ni1 -115.90(13)
O9 Dy1 O1 Dy2 -178.59(13)
O13 Dy1 O1 Dy2 -20.11(17)
O2 Dy1 O1 Dy2 23.65(9)
O7 Dy1 O1 Dy2 -82.53(11)
O3 Dy1 O1 Dy2 99.10(10)
O1W Dy1 O1 Dy2 -135.17(11)
O4 Dy1 O1 Dy2 107.08(13)
Ni1 Dy1 O1 Dy2 115.90(13)
N4 Ni2 O2 Dy1 -54.3(10)
O12 Ni2 O2 Dy1 173.42(11)
O5 Ni2 O2 Dy1 -91.97(11)
N6 Ni2 O2 Dy1 78.17(13)
O3 Ni2 O2 Dy1 -9.75(10)
Dy2 Ni2 O2 Dy1 -111.18(13)
N4 Ni2 O2 Dy2 56.8(9)
O12 Ni2 O2 Dy2 -75.40(11)
O5 Ni2 O2 Dy2 19.22(10)
N6 Ni2 O2 Dy2 -170.65(10)
O3 Ni2 O2 Dy2 101.44(10)
O9 Dy1 O2 Ni2 48.8(2)
O13 Dy1 O2 Ni2 -123.45(13)
O7 Dy1 O2 Ni2 157.38(12)
O1 Dy1 O2 Ni2 85.53(12)
O3 Dy1 O2 Ni2 9.52(10)
O1W Dy1 O2 Ni2 -122.32(17)
O4 Dy1 O2 Ni2 -48.01(12)
Ni1 Dy1 O2 Ni2 48.32(9)
Dy2 Dy1 O2 Ni2 108.84(15)
O9 Dy1 O2 Dy2 -60.1(2)
O13 Dy1 O2 Dy2 127.71(12)
O7 Dy1 O2 Dy2 48.54(12)
O1 Dy1 O2 Dy2 -23.31(9)
O3 Dy1 O2 Dy2 -99.31(11)
O1W Dy1 O2 Dy2 128.84(16)
O4 Dy1 O2 Dy2 -156.85(9)
Ni1 Dy1 O2 Dy2 -60.52(8)
O11 Dy2 O2 Ni2 60.13(11)
O1 Dy2 O2 Ni2 -90.75(11)
O15 Dy2 O2 Ni2 -123.12(15)
O8 Dy2 O2 Ni2 -173.29(11)
O17 Dy2 O2 Ni2 117.39(12)
O5 Dy2 O2 Ni2 -16.94(9)
O6 Dy2 O2 Ni2 -4.83(16)
O2W Dy2 O2 Ni2 122.4(2)
Dy1 Dy2 O2 Ni2 -114.32(14)
O11 Dy2 O2 Dy1 174.45(12)
O1 Dy2 O2 Dy1 23.58(9)
O15 Dy2 O2 Dy1 -8.8(2)
O8 Dy2 O2 Dy1 -58.97(10)
O17 Dy2 O2 Dy1 -128.28(11)
O5 Dy2 O2 Dy1 97.38(10)
O6 Dy2 O2 Dy1 109.49(12)
O2W Dy2 O2 Dy1 -123.3(2)
Ni2 Dy2 O2 Dy1 114.32(14)
O1 Ni1 O3 C1 -150.4(3)
N1 Ni1 O3 C1 32.7(3)
O10 Ni1 O3 C1 -56.6(3)
N3 Ni1 O3 C1 69.8(5)
O5 Ni1 O3 C1 129.9(3)
Dy1 Ni1 O3 C1 -132.4(3)
O1 Ni1 O3 Ni2 82.93(10)
N1 Ni1 O3 Ni2 -93.99(12)
O10 Ni1 O3 Ni2 176.67(11)
N3 Ni1 O3 Ni2 -56.9(5)
O5 Ni1 O3 Ni2 3.22(10)
Dy1 Ni1 O3 Ni2 100.92(11)
O1 Ni1 O3 Dy1 -17.99(10)
N1 Ni1 O3 Dy1 165.09(11)
O10 Ni1 O3 Dy1 75.75(11)
N3 Ni1 O3 Dy1 -157.8(4)
O5 Ni1 O3 Dy1 -97.70(10)
O2 Ni2 O3 C1 139.7(3)
N4 Ni2 O3 C1 -45.6(3)
O12 Ni2 O3 C1 165.2(8)
O5 Ni2 O3 C1 -133.4(3)
N6 Ni2 O3 C1 34.4(3)
Dy2 Ni2 O3 C1 -178.7(2)
O2 Ni2 O3 Ni1 -90.43(11)
N4 Ni2 O3 Ni1 84.29(12)
O12 Ni2 O3 Ni1 -64.9(8)
O5 Ni2 O3 Ni1 -3.49(10)
N6 Ni2 O3 Ni1 164.25(12)
Dy2 Ni2 O3 Ni1 -48.84(8)
O2 Ni2 O3 Dy1 9.03(9)
N4 Ni2 O3 Dy1 -176.26(11)
O12 Ni2 O3 Dy1 34.6(9)
O5 Ni2 O3 Dy1 95.96(10)
N6 Ni2 O3 Dy1 -96.30(12)
Dy2 Ni2 O3 Dy1 50.61(7)
O9 Dy1 O3 C1 67.3(2)
O13 Dy1 O3 C1 -76.9(3)
O2 Dy1 O3 C1 -136.2(2)
O7 Dy1 O3 C1 146.1(2)
O1 Dy1 O3 C1 149.0(2)
O1W Dy1 O3 C1 13.8(3)
O4 Dy1 O3 C1 -24.6(2)
Ni1 Dy1 O3 C1 132.8(3)
Dy2 Dy1 O3 C1 -173.9(2)
O9 Dy1 O3 Ni1 -65.52(11)
O13 Dy1 O3 Ni1 150.26(10)
O2 Dy1 O3 Ni1 90.94(10)
O7 Dy1 O3 Ni1 13.2(2)
O1 Dy1 O3 Ni1 16.21(9)
O1W Dy1 O3 Ni1 -119.03(11)
O4 Dy1 O3 Ni1 -157.39(13)
Dy2 Dy1 O3 Ni1 53.29(7)
O9 Dy1 O3 Ni2 -164.63(12)
O13 Dy1 O3 Ni2 51.15(13)
O2 Dy1 O3 Ni2 -8.16(8)
O7 Dy1 O3 Ni2 -85.87(17)
O1 Dy1 O3 Ni2 -82.90(10)
O1W Dy1 O3 Ni2 141.86(10)
O4 Dy1 O3 Ni2 103.50(11)
Ni1 Dy1 O3 Ni2 -99.11(12)
Dy2 Dy1 O3 Ni2 -45.82(7)
O9 Dy1 O4 C6 -57.7(3)
O13 Dy1 O4 C6 159.5(3)
O2 Dy1 O4 C6 84.2(3)
O7 Dy1 O4 C6 -148.7(2)
O1 Dy1 O4 C6 13.3(3)
O3 Dy1 O4 C6 21.8(2)
O1W Dy1 O4 C6 -127.7(3)
Ni1 Dy1 O4 C6 8.1(2)
Dy2 Dy1 O4 C6 65.1(3)
O9 Dy1 O4 C8 105.9(3)
O13 Dy1 O4 C8 -36.9(3)
O2 Dy1 O4 C8 -112.2(3)
O7 Dy1 O4 C8 14.9(4)
O1 Dy1 O4 C8 176.9(3)
O3 Dy1 O4 C8 -174.6(3)
O1W Dy1 O4 C8 35.9(3)
Ni1 Dy1 O4 C8 171.7(3)
Dy2 Dy1 O4 C8 -131.3(3)
O2 Ni2 O5 C14 -150.0(3)
N4 Ni2 O5 C14 34.6(3)
O12 Ni2 O5 C14 -56.1(3)
N6 Ni2 O5 C14 71.7(5)
O3 Ni2 O5 C14 130.4(3)
Dy2 Ni2 O5 C14 -131.9(3)
O2 Ni2 O5 Ni1 82.84(11)
N4 Ni2 O5 Ni1 -92.59(12)
O12 Ni2 O5 Ni1 176.79(11)
N6 Ni2 O5 Ni1 -55.5(5)
O3 Ni2 O5 Ni1 3.25(10)
Dy2 Ni2 O5 Ni1 100.93(11)
O2 Ni2 O5 Dy2 -18.09(9)
N4 Ni2 O5 Dy2 166.48(11)
O12 Ni2 O5 Dy2 75.86(10)
N6 Ni2 O5 Dy2 -156.4(4)
O3 Ni2 O5 Dy2 -97.68(9)
O1 Ni1 O5 C14 140.3(3)
N1 Ni1 O5 C14 -45.9(3)
O10 Ni1 O5 C14 158.2(8)
N3 Ni1 O5 C14 33.9(3)
O3 Ni1 O5 C14 -133.4(3)
Dy1 Ni1 O5 C14 -177.7(2)
O1 Ni1 O5 Ni2 -89.81(11)
N1 Ni1 O5 Ni2 83.97(13)
O10 Ni1 O5 Ni2 -71.9(9)
N3 Ni1 O5 Ni2 163.78(13)
O3 Ni1 O5 Ni2 -3.54(10)
Dy1 Ni1 O5 Ni2 -47.82(9)
O1 Ni1 O5 Dy2 9.18(9)
N1 Ni1 O5 Dy2 -177.04(11)
O10 Ni1 O5 Dy2 27.1(9)
N3 Ni1 O5 Dy2 -97.23(12)
O3 Ni1 O5 Dy2 95.45(10)
Dy1 Ni1 O5 Dy2 51.17(7)
O11 Dy2 O5 C14 61.9(2)
O1 Dy2 O5 C14 -136.6(2)
O15 Dy2 O5 C14 -72.3(2)
O2 Dy2 O5 C14 148.1(2)
O8 Dy2 O5 C14 -171.6(2)
O17 Dy2 O5 C14 22.5(3)
O6 Dy2 O5 C14 -21.8(2)
O2W Dy2 O5 C14 102.9(3)
Ni2 Dy2 O5 C14 131.6(3)
Dy1 Dy2 O5 C14 -174.3(2)
O11 Dy2 O5 Ni2 -69.73(11)
O1 Dy2 O5 Ni2 91.78(10)
O15 Dy2 O5 Ni2 156.06(10)
O2 Dy2 O5 Ni2 16.42(8)
O8 Dy2 O5 Ni2 56.80(17)
O17 Dy2 O5 Ni2 -109.12(13)
O6 Dy2 O5 Ni2 -153.40(12)
O2W Dy2 O5 Ni2 -28.7(3)
Dy1 Dy2 O5 Ni2 54.03(7)
O11 Dy2 O5 Ni1 -169.88(12)
O1 Dy2 O5 Ni1 -8.37(9)
O15 Dy2 O5 Ni1 55.91(12)
O2 Dy2 O5 Ni1 -83.73(10)
O8 Dy2 O5 Ni1 -43.36(18)
O17 Dy2 O5 Ni1 150.72(11)
O6 Dy2 O5 Ni1 106.45(11)
O2W Dy2 O5 Ni1 -128.9(2)
Ni2 Dy2 O5 Ni1 -100.16(12)
Dy1 Dy2 O5 Ni1 -46.13(7)
O11 Dy2 O6 C19 -61.2(2)
O1 Dy2 O6 C19 77.4(3)
O15 Dy2 O6 C19 151.0(3)
O2 Dy2 O6 C19 5.3(3)
O8 Dy2 O6 C19 164.4(2)
O17 Dy2 O6 C19 -133.0(3)
O5 Dy2 O6 C19 18.2(2)
O2W Dy2 O6 C19 -91.3(4)
Ni2 Dy2 O6 C19 2.5(2)
Dy1 Dy2 O6 C19 56.2(3)
O11 Dy2 O6 C21 105.7(3)
O1 Dy2 O6 C21 -115.7(3)
O15 Dy2 O6 C21 -42.1(3)
O2 Dy2 O6 C21 172.2(3)
O8 Dy2 O6 C21 -28.7(4)
O17 Dy2 O6 C21 33.9(3)
O5 Dy2 O6 C21 -175.0(3)
O2W Dy2 O6 C21 75.6(4)
Ni2 Dy2 O6 C21 169.4(3)
Dy1 Dy2 O6 C21 -137.0(3)
O9 Dy1 O7 C27 134.5(3)
O13 Dy1 O7 C27 -85.4(3)
O2 Dy1 O7 C27 -9.5(3)
O1 Dy1 O7 C27 56.8(3)
O3 Dy1 O7 C27 59.7(4)
O1W Dy1 O7 C27 -157.1(3)
O4 Dy1 O7 C27 -136.3(3)
Ni1 Dy1 O7 C27 68.2(3)
Dy2 Dy1 O7 C27 18.7(3)
O11 Dy2 O8 C27 153.7(4)
O1 Dy2 O8 C27 9.8(4)
O15 Dy2 O8 C27 -70.3(4)
O2 Dy2 O8 C27 80.8(4)
O17 Dy2 O8 C27 -147.1(4)
O5 Dy2 O8 C27 42.7(4)
O6 Dy2 O8 C27 -83.5(4)
O2W Dy2 O8 C27 150.4(5)
Ni2 Dy2 O8 C27 76.5(4)
Dy1 Dy2 O8 C27 45.7(4)
O13 Dy1 O9 C29 171.6(4)
O2 Dy1 O9 C29 3.5(5)
O7 Dy1 O9 C29 -107.4(5)
O1 Dy1 O9 C29 -31.5(4)
O3 Dy1 O9 C29 40.8(4)
O1W Dy1 O9 C29 178.5(5)
O4 Dy1 O9 C29 104.5(5)
Ni1 Dy1 O9 C29 3.9(4)
Dy2 Dy1 O9 C29 -32.4(5)
O1 Ni1 O10 C29 40.4(4)
N1 Ni1 O10 C29 -133.3(4)
N3 Ni1 O10 C29 146.9(4)
O3 Ni1 O10 C29 -44.9(4)
O5 Ni1 O10 C29 22.7(11)
Dy1 Ni1 O10 C29 -1.5(3)
O1 Dy2 O11 C31 23.8(5)
O15 Dy2 O11 C31 162.1(4)
O2 Dy2 O11 C31 -20.7(4)
O8 Dy2 O11 C31 -93.0(4)
O17 Dy2 O11 C31 -156.6(4)
O5 Dy2 O11 C31 50.8(4)
O6 Dy2 O11 C31 115.4(4)
O2W Dy2 O11 C31 -89.7(5)
Ni2 Dy2 O11 C31 12.8(4)
Dy1 Dy2 O11 C31 -16.9(4)
O2 Ni2 O12 C31 47.2(3)
N4 Ni2 O12 C31 -127.3(3)
O5 Ni2 O12 C31 -38.6(3)
N6 Ni2 O12 C31 152.8(3)
O3 Ni2 O12 C31 22.0(10)
Dy2 Ni2 O12 C31 5.9(3)
O9 Dy1 O13 C33 -170.0(4)
O2 Dy1 O13 C33 2.5(4)
O7 Dy1 O13 C33 104.8(5)
O1 Dy1 O13 C33 44.1(5)
O3 Dy1 O13 C33 -53.5(5)
O1W Dy1 O13 C33 -176.9(5)
O4 Dy1 O13 C33 -100.0(5)
Ni1 Dy1 O13 C33 -14.4(6)
Dy2 Dy1 O13 C33 31.9(5)
O11 Dy2 O15 C35 178.3(4)
O1 Dy2 O15 C35 -27.9(4)
O2 Dy2 O15 C35 3.0(5)
O8 Dy2 O15 C35 54.5(4)
O17 Dy2 O15 C35 138.2(5)
O5 Dy2 O15 C35 -87.0(4)
O6 Dy2 O15 C35 -133.2(5)
O2W Dy2 O15 C35 97.8(5)
Ni2 Dy2 O15 C35 -60.5(5)
Dy1 Dy2 O15 C35 -2.5(4)
O11 Dy2 O17 C37 170.8(5)
O1 Dy2 O17 C37 -9.8(6)
O15 Dy2 O17 C37 -37.5(5)
O2 Dy2 O17 C37 109.2(5)
O8 Dy2 O17 C37 39.9(5)
O5 Dy2 O17 C37 -148.8(4)
O6 Dy2 O17 C37 -110.3(5)
O2W Dy2 O17 C37 103.9(5)
Ni2 Dy2 O17 C37 156.9(4)
Dy1 Dy2 O17 C37 58.8(5)
O1 Ni1 N1 C7 -43.8(11)
O10 Ni1 N1 C7 76.4(4)
N3 Ni1 N1 C7 170.0(4)
O3 Ni1 N1 C7 -18.9(4)
O5 Ni1 N1 C7 -100.7(4)
Dy1 Ni1 N1 C7 -4.9(4)
O1 Ni1 N1 N2 140.8(9)
O10 Ni1 N1 N2 -98.9(2)
N3 Ni1 N1 N2 -5.3(2)
O3 Ni1 N1 N2 165.7(2)
O5 Ni1 N1 N2 83.9(2)
Dy1 Ni1 N1 N2 179.72(19)
C7 N1 N2 C9 -171.4(4)
Ni1 N1 N2 C9 4.4(4)
O1 Ni1 N3 C13 8.7(3)
N1 Ni1 N3 C13 -175.6(3)
O10 Ni1 N3 C13 -86.7(3)
O3 Ni1 N3 C13 146.6(4)
O5 Ni1 N3 C13 87.5(3)
Dy1 Ni1 N3 C13 -2.8(4)
O1 Ni1 N3 C9 -170.1(2)
N1 Ni1 N3 C9 5.7(3)
O10 Ni1 N3 C9 94.5(3)
O3 Ni1 N3 C9 -32.1(6)
O5 Ni1 N3 C9 -91.3(3)
Dy1 Ni1 N3 C9 178.41(18)
O2 Ni2 N4 C20 -55.3(11)
O12 Ni2 N4 C20 77.1(3)
O5 Ni2 N4 C20 -17.8(3)
N6 Ni2 N4 C20 171.0(3)
O3 Ni2 N4 C20 -99.1(3)
Dy2 Ni2 N4 C20 -4.5(4)
O2 Ni2 N4 N5 128.5(9)
O12 Ni2 N4 N5 -99.0(2)
O5 Ni2 N4 N5 166.1(2)
N6 Ni2 N4 N5 -5.2(2)
O3 Ni2 N4 N5 84.7(2)
Dy2 Ni2 N4 N5 179.30(18)
C20 N4 N5 C22 -171.2(3)
Ni2 N4 N5 C22 5.4(4)
O2 Ni2 N6 C26 7.3(3)
N4 Ni2 N6 C26 -178.3(3)
O12 Ni2 N6 C26 -88.2(3)
O5 Ni2 N6 C26 143.9(4)
O3 Ni2 N6 C26 86.2(3)
Dy2 Ni2 N6 C26 -4.3(4)
O2 Ni2 N6 C22 -170.0(2)
N4 Ni2 N6 C22 4.4(2)
O12 Ni2 N6 C22 94.5(3)
O5 Ni2 N6 C22 -33.4(6)
O3 Ni2 N6 C22 -91.1(3)
Dy2 Ni2 N6 C22 178.42(17)
Ni1 O3 C1 C2 -32.7(4)
Ni2 O3 C1 C2 84.9(4)
Dy1 O3 C1 C2 -154.9(3)
Ni1 O3 C1 C6 148.1(3)
Ni2 O3 C1 C6 -94.3(3)
Dy1 O3 C1 C6 25.9(4)
O3 C1 C2 C3 -174.7(4)
C6 C1 C2 C3 4.5(5)
O3 C1 C2 C7 6.9(6)
C6 C1 C2 C7 -173.9(4)
C1 C2 C3 C4 -1.6(6)
C7 C2 C3 C4 176.9(4)
C2 C3 C4 C5 -1.0(7)
C3 C4 C5 C6 0.6(7)
C4 C5 C6 O4 -179.5(4)
C4 C5 C6 C1 2.5(6)
C8 O4 C6 C5 -0.9(5)
Dy1 O4 C6 C5 164.0(3)
C8 O4 C6 C1 177.3(3)
Dy1 O4 C6 C1 -17.8(4)
O3 C1 C6 C5 174.2(3)
C2 C1 C6 C5 -5.0(6)
O3 C1 C6 O4 -4.1(5)
C2 C1 C6 O4 176.7(3)
N2 N1 C7 C2 176.7(4)
Ni1 N1 C7 C2 1.7(6)
C1 C2 C7 N1 10.9(6)
C3 C2 C7 N1 -167.6(4)
C13 N3 C9 N2 176.0(3)
Ni1 N3 C9 N2 -5.1(4)
C13 N3 C9 C10 -2.0(6)
Ni1 N3 C9 C10 176.9(3)
N1 N2 C9 N3 0.5(5)
N1 N2 C9 C10 178.6(4)
N3 C9 C10 C11 2.9(6)
N2 C9 C10 C11 -175.1(4)
C9 C10 C11 C12 -2.1(7)
C10 C11 C12 C13 0.6(7)
C9 N3 C13 C12 0.4(6)
Ni1 N3 C13 C12 -178.3(3)
C11 C12 C13 N3 0.3(6)
Ni2 O5 C14 C15 -36.8(5)
Ni1 O5 C14 C15 81.9(4)
Dy2 O5 C14 C15 -157.7(3)
Ni2 O5 C14 C19 145.5(3)
Ni1 O5 C14 C19 -95.8(3)
Dy2 O5 C14 C19 24.5(4)
O5 C14 C15 C16 -171.7(3)
C19 C14 C15 C16 6.0(5)
O5 C14 C15 C20 10.0(6)
C19 C14 C15 C20 -172.3(4)
C14 C15 C16 C17 -3.1(6)
C20 C15 C16 C17 175.3(4)
C15 C16 C17 C18 -1.5(7)
C16 C17 C18 C19 3.0(7)
C17 C18 C19 O6 179.6(4)
C17 C18 C19 C14 0.1(6)
C21 O6 C19 C18 -0.9(5)
Dy2 O6 C19 C18 166.9(3)
C21 O6 C19 C14 178.7(3)
Dy2 O6 C19 C14 -13.6(4)
O5 C14 C19 C18 173.2(3)
C15 C14 C19 C18 -4.6(6)
O5 C14 C19 O6 -6.3(5)
C15 C14 C19 O6 175.8(3)
N5 N4 C20 C15 175.2(3)
Ni2 N4 C20 C15 -0.8(6)
C14 C15 C20 N4 11.3(6)
C16 C15 C20 N4 -167.0(4)
C26 N6 C22 N5 179.4(3)
Ni2 N6 C22 N5 -2.9(4)
C26 N6 C22 C23 1.5(5)
Ni2 N6 C22 C23 179.1(3)
N4 N5 C22 N6 -1.6(5)
N4 N5 C22 C23 176.4(3)
N6 C22 C23 C24 -1.9(6)
N5 C22 C23 C24 -179.9(4)
C22 C23 C24 C25 1.1(7)
C23 C24 C25 C26 0.1(7)
C22 N6 C26 C25 -0.1(6)
Ni2 N6 C26 C25 -177.3(3)
C24 C25 C26 N6 -0.6(7)
Dy2 O8 C27 O7 -48.8(6)
Dy2 O8 C27 C28 132.0(4)
Dy1 O7 C27 O8 1.8(6)
Dy1 O7 C27 C28 -179.1(3)
Ni1 O10 C29 O9 4.7(7)
Ni1 O10 C29 C30 -173.6(4)
Dy1 O9 C29 O10 -6.8(8)
Dy1 O9 C29 C30 171.6(4)
Ni2 O12 C31 O11 0.4(6)
Ni2 O12 C31 C32 -178.9(3)
Dy2 O11 C31 O12 -13.8(7)
Dy2 O11 C31 C32 165.6(3)
Dy1 O13 C33 O14 -4.5(7)
Dy1 O13 C33 C34 173.5(3)
Dy2 O15 C35 O16 24.6(7)
Dy2 O15 C35 C36 -155.2(4)
Dy2 O17 C37 C38' 129.4(9)
Dy2 O17 C37 C38 101.2(10)
